data_7229980
loop_
_publ_author_name
'Dankhoff, Katja'
'Weber, Birgit'

_publ_section_title
;
 Novel Cu(ii) complexes with NNO-Schiff base-like ligands -- structures
 and magnetic properties
;
_journal_issue 6
_journal_name_full CrystEngComm
_journal_page_first 818
_journal_paper_doi 10.1039/C7CE02007D
_journal_volume 20
_journal_year 2018
_chemical_formula_moiety 'C36 H34 Cu2 I2 N4 O6'
_chemical_formula_sum 'C36 H34 Cu2 I2 N4 O6'
_chemical_formula_weight 999.55
_chemical_name_common '[CuL30fI]'
_space_group_crystal_system monoclinic
_space_group_IT_number 14
_space_group_name_Hall '-P 2yn'
_space_group_name_H-M_alt 'P 1 21/n 1'
_symmetry_space_group_name_Hall '-P 2yn'
_symmetry_space_group_name_H-M 'P 1 21/n 1'
_atom_sites_solution_hydrogens geom
_atom_sites_solution_primary direct
_atom_sites_solution_secondary difmap
_audit_creation_date 2017-07-27
_audit_creation_method SHELXL-2014/7
_audit_update_record
;
2018-01-11 deposited with the CCDC.
2018-01-15 downloaded from the CCDC.
;
_cell_angle_alpha 90
_cell_angle_beta 98.818(5)
_cell_angle_gamma 90
_cell_formula_units_Z 2
_cell_length_a 10.3415(7)
_cell_length_b 9.2060(4)
_cell_length_c 19.3186(14)
_cell_measurement_reflns_used 15019
_cell_measurement_temperature 133(2)
_cell_measurement_theta_max 28.50
_cell_measurement_theta_min 2.12
_cell_volume 1817.5(2)
_computing_cell_refinement X-AREA-STOE
_computing_data_collection X-AREA-STOE
_computing_data_reduction X-AREA-STOE
_computing_molecular_graphics ORTEP-III
_computing_publication_material PLATON
_computing_structure_refinement 'SHELXL-2014 (Sheldrick, 2014)'
_computing_structure_solution SIR97
_diffrn_ambient_temperature 133(2)
_diffrn_detector_area_resol_mean 9
_diffrn_measured_fraction_theta_full 0.984
_diffrn_measured_fraction_theta_max 0.931
_diffrn_measurement_device_type STOE-STADIVARI
_diffrn_measurement_method omega-scan
_diffrn_radiation_type MoK\a
_diffrn_radiation_wavelength 0.71073
_diffrn_reflns_av_R_equivalents 0.2146
_diffrn_reflns_av_unetI/netI 0.1235
_diffrn_reflns_Laue_measured_fraction_full 0.984
_diffrn_reflns_Laue_measured_fraction_max 0.931
_diffrn_reflns_limit_h_max 9
_diffrn_reflns_limit_h_min -13
_diffrn_reflns_limit_k_max 12
_diffrn_reflns_limit_k_min -5
_diffrn_reflns_limit_l_max 24
_diffrn_reflns_limit_l_min -25
_diffrn_reflns_number 13816
_diffrn_reflns_point_group_measured_fraction_full 0.984
_diffrn_reflns_point_group_measured_fraction_max 0.931
_diffrn_reflns_theta_full 25.242
_diffrn_reflns_theta_max 28.591
_diffrn_reflns_theta_min 2.111
_diffrn_source 'fine-focus sealed tube'
_exptl_absorpt_coefficient_mu 2.919
_exptl_absorpt_correction_type none
_exptl_crystal_colour green
_exptl_crystal_density_diffrn 1.826
_exptl_crystal_density_method 'not measured'
_exptl_crystal_description plate
_exptl_crystal_F_000 980
_exptl_crystal_size_max 0.130
_exptl_crystal_size_mid 0.102
_exptl_crystal_size_min 0.075
_refine_diff_density_max 5.023
_refine_diff_density_min -3.877
_refine_diff_density_rms 0.430
_refine_ls_extinction_method none
_refine_ls_goodness_of_fit_ref 1.372
_refine_ls_hydrogen_treatment constr
_refine_ls_matrix_type full
_refine_ls_number_parameters 226
_refine_ls_number_reflns 4329
_refine_ls_number_restraints 0
_refine_ls_restrained_S_all 1.372
_refine_ls_R_factor_all 0.1413
_refine_ls_R_factor_gt 0.1270
_refine_ls_shift/su_max 0.001
_refine_ls_shift/su_mean 0.000
_refine_ls_structure_factor_coef Fsqd
_refine_ls_weighting_details 'w=1/[\s^2^(Fo^2^)+(0.2000P)^2^] where P=(Fo^2^+2Fc^2^)/3'
_refine_ls_weighting_scheme calc
_refine_ls_wR_factor_gt 0.3393
_refine_ls_wR_factor_ref 0.3631
_reflns_number_gt 3384
_reflns_number_total 4329
_reflns_threshold_expression 'I > 2\s(I)'
_cod_data_source_file c7ce02007d2.cif
_cod_data_source_block cl109
_cod_depositor_comments 'Adding full bibliography for 7229962--7229987.cif.'
_cod_database_code 7229980
_shelx_space_group_comment
;
The symmetry employed for this shelxl refinement is uniquely defined
by the following loop, which should always be used as a source of
symmetry information in preference to the above space-group names.
They are only intended as comments.
;

loop_
_space_group_symop_operation_xyz
'x, y, z'
'-x+1/2, y+1/2, -z+1/2'
'-x, -y, -z'
'x-1/2, -y-1/2, z-1/2'

loop_
_atom_site_label
_atom_site_type_symbol
_atom_site_fract_x
_atom_site_fract_y
_atom_site_fract_z
_atom_site_U_iso_or_equiv
_atom_site_adp_type
_atom_site_occupancy
_atom_site_site_symmetry_order
_atom_site_calc_flag
_atom_site_refinement_flags_posn
_atom_site_refinement_flags_adp
C1 C 0.6509(10) 0.2176(10) 0.9561(6) 0.035(2) Uani 1 1 d . .
H1 H 0.7010 0.2910 0.9824 0.043 Uiso 1 1 calc R U
C2 C 0.7120(9) 0.1212(11) 0.9160(6) 0.030(2) Uani 1 1 d . .
H2 H 0.8029 0.1305 0.9142 0.036 Uiso 1 1 calc R U
C3 C 0.6402(11) 0.0112(11) 0.8786(6) 0.035(2) Uani 1 1 d . .
H3 H 0.6802 -0.0548 0.8506 0.042 Uiso 1 1 calc R U
C4 C 0.5079(11) 0.0013(10) 0.8838(6) 0.037(2) Uani 1 1 d . .
H4 H 0.4564 -0.0745 0.8602 0.045 Uiso 1 1 calc R U
C5 C 0.4504(10) 0.1028(10) 0.9235(6) 0.030(2) Uani 1 1 d . .
C6 C 0.3069(11) 0.1013(10) 0.9238(6) 0.034(2) Uani 1 1 d . .
H6A H 0.2782 0.0017 0.9335 0.041 Uiso 1 1 calc R U
H6B H 0.2606 0.1315 0.8774 0.041 Uiso 1 1 calc R U
C7 C 0.1664(9) 0.1881(9) 1.0044(6) 0.031(2) Uani 1 1 d . .
H7 H 0.1079 0.1141 0.9848 0.037 Uiso 1 1 calc R U
C8 C 0.1272(9) 0.2723(9) 1.0590(6) 0.030(2) Uani 1 1 d . .
C9 C 0.1946(9) 0.4018(10) 1.0822(6) 0.0292(19) Uani 1 1 d . .
C10 C 0.1398(9) 0.5090(9) 1.1296(5) 0.0258(18) Uani 1 1 d . .
C11 C 0.2294(11) 0.5794(10) 1.1823(6) 0.033(2) Uani 1 1 d . .
H11 H 0.3193 0.5532 1.1891 0.040 Uiso 1 1 calc R U
C12 C 0.1866(11) 0.6842(10) 1.2230(6) 0.036(2) Uani 1 1 d . .
H12 H 0.2476 0.7330 1.2569 0.043 Uiso 1 1 calc R U
C13 C 0.0559(12) 0.7204(11) 1.2157(7) 0.041(3) Uani 1 1 d . .
H13 H 0.0273 0.7929 1.2449 0.050 Uiso 1 1 calc R U
C14 C -0.0351(11) 0.6503(12) 1.1652(8) 0.046(3) Uani 1 1 d . .
H14 H -0.1252 0.6748 1.1608 0.055 Uiso 1 1 calc R U
C15 C 0.0059(10) 0.5456(11) 1.1218(7) 0.034(2) Uani 1 1 d . .
H15 H -0.0554 0.4992 1.0871 0.041 Uiso 1 1 calc R U
C16 C 0.0164(10) 0.2091(10) 1.0887(7) 0.037(2) Uani 1 1 d . .
C17 C -0.0919(10) 0.1780(10) 1.1857(6) 0.035(2) Uani 1 1 d . .
H17A H -0.0809 0.0722 1.1939 0.042 Uiso 1 1 calc R U
H17B H -0.1746 0.1945 1.1534 0.042 Uiso 1 1 calc R U
C18 C -0.0940(12) 0.2581(12) 1.2550(7) 0.042(2) Uani 1 1 d . .
H18A H -0.0432 0.2033 1.2933 0.063 Uiso 1 1 calc R U
H18B H -0.1846 0.2675 1.2636 0.063 Uiso 1 1 calc R U
H18C H -0.0557 0.3550 1.2523 0.063 Uiso 1 1 calc R U
Cu1 Cu 0.41745(11) 0.33342(11) 1.01530(7) 0.0306(4) Uani 1 1 d . .
I1 I 0.61241(6) 0.43413(6) 1.10612(4) 0.0356(4) Uani 1 1 d . .
N1 N 0.5217(8) 0.2080(8) 0.9582(5) 0.0266(16) Uani 1 1 d . .
N2 N 0.2745(7) 0.2024(8) 0.9786(5) 0.0278(17) Uani 1 1 d . .
O1 O 0.3013(8) 0.4422(7) 1.0648(5) 0.0361(18) Uani 1 1 d . .
O2 O -0.0648(7) 0.1299(9) 1.0553(5) 0.0408(19) Uani 1 1 d . .
O3 O 0.0185(7) 0.2365(8) 1.1561(4) 0.0329(15) Uani 1 1 d . .

loop_
_atom_site_aniso_label
_atom_site_aniso_U_11
_atom_site_aniso_U_22
_atom_site_aniso_U_33
_atom_site_aniso_U_23
_atom_site_aniso_U_13
_atom_site_aniso_U_12
C1 0.039(5) 0.009(4) 0.052(7) -0.003(4) -0.014(4) 0.004(3)
C2 0.027(4) 0.024(5) 0.039(6) 0.002(4) 0.001(4) 0.005(3)
C3 0.047(6) 0.021(5) 0.034(6) 0.000(4) -0.007(4) 0.016(4)
C4 0.049(6) 0.016(4) 0.038(6) 0.000(4) -0.017(4) 0.003(4)
C5 0.042(5) 0.010(3) 0.035(6) 0.008(3) -0.008(4) -0.001(3)
C6 0.048(6) 0.009(4) 0.042(6) 0.000(4) -0.004(4) -0.008(4)
C7 0.027(4) 0.007(3) 0.057(7) 0.001(4) 0.001(4) -0.005(3)
C8 0.031(4) 0.008(4) 0.047(6) 0.000(3) -0.005(4) -0.005(3)
C9 0.034(5) 0.010(3) 0.039(6) -0.002(4) -0.009(4) 0.001(3)
C10 0.034(4) 0.011(4) 0.030(5) 0.000(3) -0.002(3) -0.005(3)
C11 0.041(5) 0.012(4) 0.042(6) -0.004(4) -0.009(4) -0.005(3)
C12 0.042(5) 0.018(4) 0.045(7) -0.003(4) -0.001(4) -0.008(4)
C13 0.053(6) 0.014(4) 0.053(8) -0.003(4) -0.004(5) 0.007(4)
C14 0.035(5) 0.021(5) 0.076(9) 0.001(5) -0.009(5) 0.010(4)
C15 0.031(5) 0.018(4) 0.048(7) 0.001(4) -0.007(4) 0.000(3)
C16 0.033(5) 0.010(4) 0.062(8) 0.000(4) -0.011(4) -0.004(3)
C17 0.039(5) 0.017(4) 0.049(7) -0.004(4) 0.002(4) -0.008(4)
C18 0.055(6) 0.023(5) 0.045(7) -0.003(4) -0.001(5) 0.003(4)
Cu1 0.0323(7) 0.0075(6) 0.0491(9) -0.0042(4) -0.0036(5) -0.0050(4)
I1 0.0371(5) 0.0156(4) 0.0489(6) -0.0018(2) -0.0096(3) -0.0021(2)
N1 0.034(4) 0.008(3) 0.035(5) 0.001(3) -0.001(3) -0.002(3)
N2 0.027(4) 0.014(3) 0.039(5) -0.002(3) -0.004(3) -0.006(3)
O1 0.037(4) 0.009(3) 0.059(6) -0.010(3) -0.002(3) -0.008(2)
O2 0.034(4) 0.029(4) 0.055(5) -0.013(4) -0.006(3) -0.015(3)
O3 0.034(3) 0.020(3) 0.039(4) 0.001(3) -0.011(3) -0.008(3)

loop_
_atom_type_symbol
_atom_type_description
_atom_type_scat_dispersion_real
_atom_type_scat_dispersion_imag
_atom_type_scat_source
C C 0.0033 0.0016 'International Tables Vol C Tables 4.2.6.8 and 6.1.1.4'
H H 0.0000 0.0000 'International Tables Vol C Tables 4.2.6.8 and 6.1.1.4'
Cu Cu 0.3201 1.2651 'International Tables Vol C Tables 4.2.6.8 and 6.1.1.4'
I I -0.4742 1.8119 'International Tables Vol C Tables 4.2.6.8 and 6.1.1.4'
N N 0.0061 0.0033 'International Tables Vol C Tables 4.2.6.8 and 6.1.1.4'
O O 0.0106 0.0060 'International Tables Vol C Tables 4.2.6.8 and 6.1.1.4'

loop_
_geom_angle_atom_site_label_1
_geom_angle_atom_site_label_2
_geom_angle_atom_site_label_3
_geom_angle
N1 C1 C2 120.8(9)
N1 C1 H1 119.6
C2 C1 H1 119.6
C3 C2 C1 120.1(9)
C3 C2 H2 120.0
C1 C2 H2 120.0
C4 C3 C2 117.7(9)
C4 C3 H3 121.2
C2 C3 H3 121.2
C3 C4 C5 120.1(9)
C3 C4 H4 120.0
C5 C4 H4 120.0
N1 C5 C4 120.8(10)
N1 C5 C6 118.7(9)
C4 C5 C6 120.4(9)
C5 C6 N2 109.4(8)
C5 C6 H6A 109.8
N2 C6 H6A 109.8
C5 C6 H6B 109.8
N2 C6 H6B 109.8
H6A C6 H6B 108.2
N2 C7 C8 126.2(9)
N2 C7 H7 116.9
C8 C7 H7 116.9
C7 C8 C9 120.9(9)
C7 C8 C16 113.6(8)
C9 C8 C16 125.5(10)
O1 C9 C8 124.8(9)
O1 C9 C10 113.2(8)
C8 C9 C10 121.9(9)
C15 C10 C11 119.2(9)
C15 C10 C9 122.9(9)
C11 C10 C9 117.9(9)
C12 C11 C10 120.2(10)
C12 C11 H11 119.9
C10 C11 H11 119.9
C11 C12 C13 120.9(10)
C11 C12 H12 119.6
C13 C12 H12 119.6
C12 C13 C14 120.1(10)
C12 C13 H13 119.9
C14 C13 H13 119.9
C15 C14 C13 120.4(10)
C15 C14 H14 119.8
C13 C14 H14 119.8
C14 C15 C10 119.2(10)
C14 C15 H15 120.4
C10 C15 H15 120.4
O2 C16 O3 122.7(10)
O2 C16 C8 122.8(12)
O3 C16 C8 114.2(8)
O3 C17 C18 106.4(8)
O3 C17 H17A 110.5
C18 C17 H17A 110.5
O3 C17 H17B 110.5
C18 C17 H17B 110.5
H17A C17 H17B 108.6
C17 C18 H18A 109.5
C17 C18 H18B 109.5
H18A C18 H18B 109.5
C17 C18 H18C 109.5
H18A C18 H18C 109.5
H18B C18 H18C 109.5
O1 Cu1 N2 90.3(3)
O1 Cu1 N1 173.7(3)
N2 Cu1 N1 83.5(3)
O1 Cu1 I1 87.6(2)
N2 Cu1 I1 156.8(3)
N1 Cu1 I1 98.5(2)
C5 N1 C1 120.5(9)
C5 N1 Cu1 112.9(7)
C1 N1 Cu1 126.4(7)
C7 N2 C6 120.8(8)
C7 N2 Cu1 124.9(7)
C6 N2 Cu1 113.8(6)
C9 O1 Cu1 128.2(6)
C16 O3 C17 114.9(8)

loop_
_geom_bond_atom_site_label_1
_geom_bond_atom_site_label_2
_geom_bond_distance
C1 N1 1.346(13)
C1 C2 1.392(14)
C1 H1 0.9500
C2 C3 1.391(15)
C2 H2 0.9500
C3 C4 1.390(17)
C3 H3 0.9500
C4 C5 1.399(16)
C4 H4 0.9500
C5 N1 1.333(12)
C5 C6 1.484(15)
C6 N2 1.486(13)
C6 H6A 0.9900
C6 H6B 0.9900
C7 N2 1.298(12)
C7 C8 1.417(14)
C7 H7 0.9500
C8 C9 1.419(12)
C8 C16 1.478(14)
C9 O1 1.258(13)
C9 C10 1.512(13)
C10 C15 1.411(14)
C10 C11 1.424(13)
C11 C12 1.360(15)
C11 H11 0.9500
C12 C13 1.378(16)
C12 H12 0.9500
C13 C14 1.404(17)
C13 H13 0.9500
C14 C15 1.387(17)
C14 H14 0.9500
C15 H15 0.9500
C16 O2 1.219(12)
C16 O3 1.323(15)
C17 O3 1.456(12)
C17 C18 1.532(16)
C17 H17A 0.9900
C17 H17B 0.9900
C18 H18A 0.9800
C18 H18B 0.9800
C18 H18C 0.9800
Cu1 O1 1.927(8)
Cu1 N2 1.955(8)
Cu1 N1 2.020(8)
Cu1 I1 2.6303(14)

loop_
_geom_hbond_atom_site_label_D
_geom_hbond_atom_site_label_H
_geom_hbond_atom_site_label_A
_geom_hbond_distance_DH
_geom_hbond_distance_HA
_geom_hbond_distance_DA
_geom_hbond_angle_DHA
_geom_hbond_site_symmetry_A
C1 H1 I1 0.95 2.99 3.589(11) 122.1 .
C1 H1 O1 0.95 2.62 3.206(11) 120.4 3_667
C6 H6A O2 0.99 2.56 3.358(12) 138.0 3_557
C7 H7 O2 0.95 2.40 3.260(11) 151.3 3_557
C17 H17B I1 0.99 3.15 3.979(11) 142.0 1_455
C18 H18A I1 0.98 3.29 4.036(12) 133.9 2_547

loop_
_geom_torsion_atom_site_label_1
_geom_torsion_atom_site_label_2
_geom_torsion_atom_site_label_3
_geom_torsion_atom_site_label_4
_geom_torsion
N1 C1 C2 C3 -1.5(16)
C1 C2 C3 C4 -0.7(15)
C2 C3 C4 C5 2.2(16)
C3 C4 C5 N1 -1.6(15)
C3 C4 C5 C6 174.3(10)
N1 C5 C6 N2 -13.5(12)
C4 C5 C6 N2 170.6(9)
N2 C7 C8 C9 12.2(16)
N2 C7 C8 C16 -165.9(10)
C7 C8 C9 O1 -10.1(16)
C16 C8 C9 O1 167.7(10)
C7 C8 C9 C10 167.6(9)
C16 C8 C9 C10 -14.6(15)
O1 C9 C10 C15 138.0(10)
C8 C9 C10 C15 -40.0(15)
O1 C9 C10 C11 -39.4(13)
C8 C9 C10 C11 142.6(10)
C15 C10 C11 C12 -2.2(15)
C9 C10 C11 C12 175.3(9)
C10 C11 C12 C13 2.3(16)
C11 C12 C13 C14 -0.8(18)
C12 C13 C14 C15 -0.8(19)
C13 C14 C15 C10 0.9(18)
C11 C10 C15 C14 0.6(15)
C9 C10 C15 C14 -176.8(10)
C7 C8 C16 O2 -27.0(14)
C9 C8 C16 O2 155.0(10)
C7 C8 C16 O3 148.0(9)
C9 C8 C16 O3 -30.0(14)
C4 C5 N1 C1 -0.7(14)
C6 C5 N1 C1 -176.6(9)
C4 C5 N1 Cu1 -177.0(7)
C6 C5 N1 Cu1 7.1(11)
C2 C1 N1 C5 2.2(15)
C2 C1 N1 Cu1 178.0(7)
C8 C7 N2 C6 176.7(9)
C8 C7 N2 Cu1 5.9(15)
C5 C6 N2 C7 -158.2(9)
C5 C6 N2 Cu1 13.5(10)
C8 C9 O1 Cu1 -10.4(16)
C10 C9 O1 Cu1 171.7(7)
O2 C16 O3 C17 -6.5(13)
C8 C16 O3 C17 178.5(8)
C18 C17 O3 C16 -163.1(8)
